data_4088284
loop_
_publ_author_name
'Wu, Hung-Chou'
'Chu, Jean-Ho'
'Li, Chin-Wei'
'Hwang, Long-Chih'
'Wu, Ming-Jung'

_publ_section_title
;
 Palladium-Catalyzed Regioselective Arylation of Pyrazolo[1,5-a]pyridines
 via C--H Activation and Synthetic Applications on P38 Kinase Inhibitors
;
_journal_issue 2
_journal_name_full Organometallics
_journal_page_first 288
_journal_paper_doi 10.1021/acs.organomet.5b00988
_journal_volume 35
_journal_year 2016
_chemical_formula_moiety 'C15 H12 N2 O2'
_chemical_formula_sum 'C15 H12 N2 O2'
_chemical_formula_weight 252.27
_space_group_IT_number 4
_space_group_name_Hall 'P 2yb'
_space_group_name_H-M_alt 'P 1 21 1'
_symmetry_cell_setting monoclinic
_symmetry_space_group_name_H-M 'P 1 21 1'
_atom_sites_solution_hydrogens geom
_atom_sites_solution_primary direct
_atom_sites_solution_secondary difmap
_audit_creation_method SHELXL-97
_cell_angle_alpha 90.00
_cell_angle_beta 95.734(3)
_cell_angle_gamma 90.00
_cell_formula_units_Z 2
_cell_length_a 3.8617(2)
_cell_length_b 14.2043(9)
_cell_length_c 11.0554(7)
_cell_measurement_reflns_used 4078
_cell_measurement_temperature 200(2)
_cell_measurement_theta_max 25.07
_cell_measurement_theta_min 2.87
_cell_volume 603.38(6)
_computing_molecular_graphics 'Ortep-3 for Windows (Farrugia, 1997)'
_computing_publication_material 'WinGX publication routines (Farrugia, 1999)'
_computing_structure_refinement 'SHELXL-97 (Sheldrick, 1997)'
_computing_structure_solution 'SHELXS-86 (Sheldrick, 1986)'
_diffrn_ambient_temperature 200(2)
_diffrn_measured_fraction_theta_full 0.984
_diffrn_measured_fraction_theta_max 0.984
_diffrn_measurement_device_type 'Bruker APEX2'
_diffrn_radiation_monochromator graphite
_diffrn_radiation_source 'fine-focus sealed tube'
_diffrn_radiation_type MoK\a
_diffrn_radiation_wavelength 0.71073
_diffrn_reflns_av_R_equivalents 0.0456
_diffrn_reflns_av_sigmaI/netI 0.0708
_diffrn_reflns_limit_h_max 4
_diffrn_reflns_limit_h_min -4
_diffrn_reflns_limit_k_max 16
_diffrn_reflns_limit_k_min -13
_diffrn_reflns_limit_l_max 12
_diffrn_reflns_limit_l_min -13
_diffrn_reflns_number 4078
_diffrn_reflns_theta_full 25.07
_diffrn_reflns_theta_max 25.07
_diffrn_reflns_theta_min 2.87
_exptl_absorpt_coefficient_mu 0.094
_exptl_absorpt_correction_T_max 0.9972
_exptl_absorpt_correction_T_min 0.9544
_exptl_absorpt_correction_type multi-scan
_exptl_crystal_colour colorless
_exptl_crystal_density_diffrn 1.388
_exptl_crystal_density_method 'not measured'
_exptl_crystal_description prism
_exptl_crystal_F_000 264
_exptl_crystal_size_max 0.50
_exptl_crystal_size_mid 0.16
_exptl_crystal_size_min 0.03
_refine_diff_density_max 0.140
_refine_diff_density_min -0.180
_refine_diff_density_rms 0.038
_refine_ls_abs_structure_details 'Flack H D (1983), Acta Cryst. A39, 876-881'
_refine_ls_abs_structure_Flack -0.1(16)
_refine_ls_extinction_method none
_refine_ls_goodness_of_fit_ref 1.013
_refine_ls_hydrogen_treatment constr
_refine_ls_matrix_type full
_refine_ls_number_parameters 172
_refine_ls_number_reflns 1983
_refine_ls_number_restraints 1
_refine_ls_restrained_S_all 1.012
_refine_ls_R_factor_all 0.0627
_refine_ls_R_factor_gt 0.0409
_refine_ls_shift/su_max 0.000
_refine_ls_shift/su_mean 0.000
_refine_ls_structure_factor_coef Fsqd
_refine_ls_weighting_details 'calc w=1/[\s^2^(Fo^2^)+(0.0397P)^2^+0.0000P] where P=(Fo^2^+2Fc^2^)/3'
_refine_ls_weighting_scheme calc
_refine_ls_wR_factor_gt 0.0830
_refine_ls_wR_factor_ref 0.0923
_reflns_number_gt 1588
_reflns_number_total 1983
_reflns_threshold_expression >2sigma(I)
_cod_data_source_file om5b00988_si_003.cif
_cod_data_source_block a13170
_cod_original_sg_symbol_H-M 'P 21'
_cod_database_code 4088284

loop_
_symmetry_equiv_pos_as_xyz
'x, y, z'
'-x, y+1/2, -z'

loop_
_atom_site_label
_atom_site_type_symbol
_atom_site_fract_x
_atom_site_fract_y
_atom_site_fract_z
_atom_site_U_iso_or_equiv
_atom_site_adp_type
_atom_site_occupancy
_atom_site_symmetry_multiplicity
_atom_site_calc_flag
_atom_site_refinement_flags
C1 C 0.3833(7) -0.0211(2) 0.2650(2) 0.0328(8) Uani 1 1 d .
C2 C 0.5598(10) -0.1628(2) 0.1743(3) 0.0552(10) Uani 1 1 d .
H2A H 0.6534 -0.1849 0.1002 0.083 Uiso 1 1 calc R
H2B H 0.3352 -0.1933 0.1818 0.083 Uiso 1 1 calc R
H2C H 0.7226 -0.1787 0.2451 0.083 Uiso 1 1 calc R
C3 C 0.3543(7) 0.0794(2) 0.2492(2) 0.0274(7) Uani 1 1 d .
C4 C 0.4474(7) 0.1350(2) 0.1528(2) 0.0314(7) Uani 1 1 d .
H4 H 0.5408 0.1096 0.0835 0.038 Uiso 1 1 calc R
C5 C 0.2286(7) 0.1438(2) 0.3307(2) 0.0274(7) Uani 1 1 d .
C6 C 0.1026(7) 0.1386(2) 0.4454(2) 0.0319(7) Uani 1 1 d .
H6 H 0.0734 0.0794 0.4832 0.038 Uiso 1 1 calc R
C7 C 0.0232(7) 0.2202(2) 0.5012(2) 0.0346(7) Uani 1 1 d .
H7 H -0.0552 0.2180 0.5799 0.042 Uiso 1 1 calc R
C8 C 0.0555(7) 0.3073(2) 0.4441(2) 0.0322(7) Uani 1 1 d .
H8 H -0.0028 0.3630 0.4850 0.039 Uiso 1 1 calc R
C9 C 0.1683(6) 0.3144(2) 0.33125(19) 0.0272(6) Uani 1 1 d .
C10 C 0.1924(7) 0.4046(2) 0.2656(2) 0.0273(7) Uani 1 1 d .
C11 C 0.0454(7) 0.4145(2) 0.1460(2) 0.0315(7) Uani 1 1 d .
H11 H -0.0584 0.3620 0.1032 0.038 Uiso 1 1 calc R
C12 C 0.0522(8) 0.5012(2) 0.0906(2) 0.0358(8) Uani 1 1 d .
H12 H -0.0482 0.5082 0.0091 0.043 Uiso 1 1 calc R
C13 C 0.2024(8) 0.5780(2) 0.1513(2) 0.0382(7) Uani 1 1 d .
H13 H 0.2053 0.6374 0.1121 0.046 Uiso 1 1 calc R
C14 C 0.3481(7) 0.5679(2) 0.2694(2) 0.0363(8) Uani 1 1 d .
H14 H 0.4536 0.6204 0.3115 0.044 Uiso 1 1 calc R
C15 C 0.3417(8) 0.4819(2) 0.3269(2) 0.0329(7) Uani 1 1 d .
H15 H 0.4399 0.4756 0.4088 0.039 Uiso 1 1 calc R
N1 N 0.3928(6) 0.22652(17) 0.16742(17) 0.0302(6) Uani 1 1 d .
N2 N 0.2561(5) 0.23122(15) 0.27773(15) 0.0257(5) Uani 1 1 d .
O1 O 0.3048(6) -0.06574(15) 0.35148(17) 0.0468(6) Uani 1 1 d .
O2 O 0.5129(5) -0.06204(14) 0.16825(15) 0.0392(5) Uani 1 1 d .

loop_
_atom_site_aniso_label
_atom_site_aniso_U_11
_atom_site_aniso_U_22
_atom_site_aniso_U_33
_atom_site_aniso_U_23
_atom_site_aniso_U_13
_atom_site_aniso_U_12
C1 0.0280(18) 0.041(2) 0.0282(15) -0.0006(14) -0.0035(12) -0.0013(15)
C2 0.061(2) 0.032(2) 0.074(2) -0.0012(17) 0.0116(18) 0.0059(19)
C3 0.0250(16) 0.0334(19) 0.0229(13) 0.0023(12) -0.0015(11) 0.0000(14)
C4 0.0329(17) 0.037(2) 0.0249(13) -0.0056(13) 0.0069(11) 0.0002(15)
C5 0.0232(15) 0.0352(19) 0.0232(14) 0.0030(13) -0.0014(11) -0.0028(15)
C6 0.0292(17) 0.042(2) 0.0241(14) 0.0061(13) -0.0021(12) -0.0044(15)
C7 0.0341(16) 0.051(2) 0.0189(12) 0.0007(15) 0.0041(11) 0.0032(17)
C8 0.0286(16) 0.043(2) 0.0252(13) -0.0034(13) 0.0046(11) 0.0000(14)
C9 0.0234(15) 0.0341(19) 0.0238(13) -0.0061(13) 0.0019(11) -0.0003(14)
C10 0.0242(17) 0.0341(18) 0.0243(12) -0.0039(12) 0.0054(11) 0.0007(13)
C11 0.0324(17) 0.035(2) 0.0262(13) -0.0050(12) 0.0000(12) -0.0022(14)
C12 0.0401(19) 0.038(2) 0.0294(14) 0.0035(13) 0.0045(12) 0.0065(14)
C13 0.0448(19) 0.0336(19) 0.0381(15) 0.0004(14) 0.0135(14) 0.0014(16)
C14 0.0363(19) 0.036(2) 0.0372(15) -0.0089(13) 0.0071(13) -0.0021(15)
C15 0.0328(17) 0.042(2) 0.0234(13) -0.0077(14) 0.0022(12) 0.0023(14)
N1 0.0371(14) 0.0314(16) 0.0236(10) -0.0023(10) 0.0099(9) -0.0016(13)
N2 0.0257(12) 0.0315(15) 0.0201(10) -0.0004(10) 0.0029(9) -0.0041(12)
O1 0.0583(15) 0.0415(14) 0.0419(11) 0.0121(10) 0.0115(10) -0.0026(12)
O2 0.0520(14) 0.0302(13) 0.0358(11) 0.0000(9) 0.0069(9) 0.0057(11)

loop_
_atom_type_symbol
_atom_type_description
_atom_type_scat_dispersion_real
_atom_type_scat_dispersion_imag
_atom_type_scat_source
C C 0.0033 0.0016 'International Tables Vol C Tables 4.2.6.8 and 6.1.1.4'
H H 0.0000 0.0000 'International Tables Vol C Tables 4.2.6.8 and 6.1.1.4'
N N 0.0061 0.0033 'International Tables Vol C Tables 4.2.6.8 and 6.1.1.4'
O O 0.0106 0.0060 'International Tables Vol C Tables 4.2.6.8 and 6.1.1.4'

loop_
_geom_angle_atom_site_label_1
_geom_angle_atom_site_label_2
_geom_angle_atom_site_label_3
_geom_angle
O1 C1 O2 122.6(3)
O1 C1 C3 126.3(3)
O2 C1 C3 111.1(2)
O2 C2 H2A 109.5
O2 C2 H2B 109.5
H2A C2 H2B 109.5
O2 C2 H2C 109.5
H2A C2 H2C 109.5
H2B C2 H2C 109.5
C4 C3 C5 104.6(3)
C4 C3 C1 128.8(2)
C5 C3 C1 126.5(2)
N1 C4 C3 113.7(2)
N1 C4 H4 123.1
C3 C4 H4 123.1
N2 C5 C3 105.5(2)
N2 C5 C6 118.5(3)
C3 C5 C6 135.9(3)
C7 C6 C5 118.5(3)
C7 C6 H6 120.7
C5 C6 H6 120.7
C6 C7 C8 120.9(2)
C6 C7 H7 119.5
C8 C7 H7 119.5
C9 C8 C7 121.9(3)
C9 C8 H8 119.1
C7 C8 H8 119.1
C8 C9 N2 116.3(2)
C8 C9 C10 123.6(2)
N2 C9 C10 120.1(2)
C15 C10 C11 119.7(3)
C15 C10 C9 119.3(2)
C11 C10 C9 120.9(3)
C12 C11 C10 119.2(3)
C12 C11 H11 120.4
C10 C11 H11 120.4
C11 C12 C13 121.1(2)
C11 C12 H12 119.4
C13 C12 H12 119.4
C14 C13 C12 119.5(3)
C14 C13 H13 120.3
C12 C13 H13 120.3
C13 C14 C15 120.4(3)
C13 C14 H14 119.8
C15 C14 H14 119.8
C14 C15 C10 120.1(2)
C14 C15 H15 119.9
C10 C15 H15 119.9
C4 N1 N2 103.5(2)
N1 N2 C9 123.6(2)
N1 N2 C5 112.6(2)
C9 N2 C5 123.8(2)
C1 O2 C2 116.3(2)

loop_
_geom_bond_atom_site_label_1
_geom_bond_atom_site_label_2
_geom_bond_distance
C1 O1 1.211(3)
C1 O2 1.356(3)
C1 C3 1.441(4)
C2 O2 1.444(4)
C2 H2A 0.9800
C2 H2B 0.9800
C2 H2C 0.9800
C3 C4 1.402(4)
C3 C5 1.403(4)
C4 N1 1.329(4)
C4 H4 0.9500
C5 N2 1.382(3)
C5 C6 1.405(3)
C6 C7 1.363(4)
C6 H6 0.9500
C7 C8 1.400(4)
C7 H7 0.9500
C8 C9 1.365(3)
C8 H8 0.9500
C9 N2 1.379(3)
C9 C10 1.480(4)
C10 C15 1.385(4)
C10 C11 1.392(3)
C11 C12 1.378(4)
C11 H11 0.9500
C12 C13 1.378(4)
C12 H12 0.9500
C13 C14 1.376(4)
C13 H13 0.9500
C14 C15 1.379(4)
C14 H14 0.9500
C15 H15 0.9500
N1 N2 1.378(3)
